data_1545334
loop_
_publ_author_name
'Zhang, Shiqian'
'Liu, Zhiqiang'
'Fang, Qi'

_publ_section_title
;
 Synthesis, Structures, and Optoelectronic Properties of Pyrene-Fused
 Thioxanthenes.
;
_journal_issue 6
_journal_name_full 'Organic letters'
_journal_page_first 1382
_journal_page_last 1385
_journal_paper_doi 10.1021/acs.orglett.7b00276
_journal_volume 19
_journal_year 2017
_chemical_formula_sum 'C30 H22 S2'
_chemical_formula_weight 446.60
_chemical_name_systematic
; 
 ? 
;
_space_group_IT_number 14
_symmetry_cell_setting monoclinic
_symmetry_space_group_name_Hall '-P 2ybc'
_symmetry_space_group_name_H-M 'P 1 21/c 1'
_atom_sites_solution_hydrogens difmap
_atom_sites_solution_primary direct
_atom_sites_solution_secondary difmap
_audit_creation_method SHELXL-97
_cell_angle_alpha 90.00
_cell_angle_beta 93.1180(10)
_cell_angle_gamma 90.00
_cell_formula_units_Z 4
_cell_length_a 9.0815(7)
_cell_length_b 9.8004(7)
_cell_length_c 25.2369(18)
_cell_measurement_reflns_used 9539
_cell_measurement_temperature 296(2)
_cell_measurement_theta_max 29.82
_cell_measurement_theta_min 2.23
_cell_volume 2242.8(3)
_computing_cell_refinement 'Bruker SAINT'
_computing_data_collection 'Bruker APEX2'
_computing_data_reduction 'Bruker SAINT'
_computing_molecular_graphics 'Bruker SHELXTL'
_computing_publication_material 'Bruker SHELXTL'
_computing_structure_refinement 'SHELXL-97 (Sheldrick, 2008)'
_computing_structure_solution 'SHELXS-97 (Sheldrick, 2008)'
_diffrn_ambient_temperature 296(2)
_diffrn_detector_area_resol_mean 8.3
_diffrn_measured_fraction_theta_full 0.960
_diffrn_measured_fraction_theta_max 0.960
_diffrn_measurement_device_type 'Bruker APEX-II CCD'
_diffrn_measurement_method '\w scans'
_diffrn_radiation_monochromator graphite
_diffrn_radiation_source 'fine-focus sealed tube'
_diffrn_radiation_type MoK\a
_diffrn_radiation_wavelength 0.71073
_diffrn_reflns_av_R_equivalents 0.0228
_diffrn_reflns_av_sigmaI/netI 0.0146
_diffrn_reflns_limit_h_max 11
_diffrn_reflns_limit_h_min -12
_diffrn_reflns_limit_k_max 13
_diffrn_reflns_limit_k_min -13
_diffrn_reflns_limit_l_max 35
_diffrn_reflns_limit_l_min -35
_diffrn_reflns_number 35994
_diffrn_reflns_theta_full 29.93
_diffrn_reflns_theta_max 29.93
_diffrn_reflns_theta_min 1.62
_exptl_absorpt_coefficient_mu 0.254
_exptl_absorpt_correction_T_max 0.8987
_exptl_absorpt_correction_T_min 0.8606
_exptl_absorpt_correction_type multi-scan
_exptl_absorpt_process_details 'APEX2 Software Suite (Bruker, 2005)'
_exptl_crystal_colour colourless
_exptl_crystal_density_diffrn 1.323
_exptl_crystal_density_method 'not measured'
_exptl_crystal_description bulk
_exptl_crystal_F_000 936
_exptl_crystal_size_max 0.61
_exptl_crystal_size_mid 0.59
_exptl_crystal_size_min 0.43
_refine_diff_density_max 0.421
_refine_diff_density_min -0.647
_refine_diff_density_rms 0.042
_refine_ls_extinction_coef 0.0039(9)
_refine_ls_extinction_expression Fc^*^=kFc[1+0.001xFc^2^\l^3^/sin(2\q)]^-1/4^
_refine_ls_extinction_method SHELXL
_refine_ls_goodness_of_fit_ref 1.034
_refine_ls_hydrogen_treatment refall
_refine_ls_matrix_type full
_refine_ls_number_parameters 379
_refine_ls_number_reflns 6240
_refine_ls_number_restraints 0
_refine_ls_restrained_S_all 1.034
_refine_ls_R_factor_all 0.0540
_refine_ls_R_factor_gt 0.0448
_refine_ls_shift/su_max 0.000
_refine_ls_shift/su_mean 0.000
_refine_ls_structure_factor_coef Fsqd
_refine_ls_weighting_details 'calc w=1/[\s^2^(Fo^2^)+(0.0622P)^2^+0.7455P] where P=(Fo^2^+2Fc^2^)/3'
_refine_ls_weighting_scheme calc
_refine_ls_wR_factor_gt 0.1217
_refine_ls_wR_factor_ref 0.1307
_reflns_number_gt 5206
_reflns_number_total 6240
_reflns_threshold_expression >2sigma(I)
_cod_data_source_file ol7b00276_si_005.cif
_cod_data_source_block 16fq03sad
_cod_depositor_comments
;
The following automatic conversions were performed:

'_symmetry_cell_setting' value 'Monoclinic' changed to 'monoclinic'
according to
/home/data/users/saulius/crontab/automatic-downloads/rss-feeds/ACS/lib/dictionaries/cif_core.dic
dictionary named 'cif_core.dic' version 2.4.2 from 2011-04-26.

Automatic conversion script
Id: cif_fix_values 4973 2017-02-22 13:04:09Z antanas 

 Adding full bibliography for 1545331--1545337.cif.
;
_cod_original_sg_symbol_H-M P2(1)/c
_cod_database_code 1545334

loop_
_symmetry_equiv_pos_as_xyz
'x, y, z'
'-x, y+1/2, -z+1/2'
'-x, -y, -z'
'x, -y-1/2, z-1/2'

loop_
_atom_site_label
_atom_site_type_symbol
_atom_site_fract_x
_atom_site_fract_y
_atom_site_fract_z
_atom_site_U_iso_or_equiv
_atom_site_adp_type
_atom_site_occupancy
_atom_site_symmetry_multiplicity
_atom_site_calc_flag
S1 S 0.34097(5) 0.33973(4) 0.053674(18) 0.05747(14) Uani 1 1 d
S2 S -0.07628(7) 0.34914(5) 0.009366(17) 0.07063(18) Uani 1 1 d
C23 C 0.4703(3) 0.3105(3) 0.00367(9) 0.0684(5) Uani 1 1 d
C22 C 0.34581(16) 0.18852(15) 0.09131(6) 0.0424(3) Uani 1 1 d
C17 C 0.24224(15) 0.17534(14) 0.13058(5) 0.0394(3) Uani 1 1 d
C5 C 0.14014(15) 0.28983(13) 0.14309(5) 0.0362(3) Uani 1 1 d
C4 C 0.20056(16) 0.39941(15) 0.17672(5) 0.0393(3) Uani 1 1 d
C15 C 0.10917(16) 0.51084(14) 0.18912(5) 0.0399(3) Uani 1 1 d
C16 C -0.04070(16) 0.51394(13) 0.17019(5) 0.0384(3) Uani 1 1 d
C11 C -0.1326(2) 0.62618(15) 0.18291(6) 0.0485(4) Uani 1 1 d
C12 C -0.0686(3) 0.73668(18) 0.21364(7) 0.0605(5) Uani 1 1 d
C7 C -0.10041(15) 0.40351(14) 0.13966(5) 0.0371(3) Uani 1 1 d
C6 C -0.00522(15) 0.29153(13) 0.12567(5) 0.0350(3) Uani 1 1 d
C24 C -0.07177(14) 0.17658(13) 0.09328(5) 0.0359(3) Uani 1 1 d
C29 C -0.10624(16) 0.18961(14) 0.03848(5) 0.0399(3) Uani 1 1 d
C30 C -0.1294(3) 0.3275(2) -0.05865(7) 0.0680(5) Uani 1 1 d
C28 C -0.16301(18) 0.07726(17) 0.01010(6) 0.0475(3) Uani 1 1 d
C27 C -0.18610(18) -0.04517(16) 0.03544(7) 0.0510(4) Uani 1 1 d
C26 C -0.15852(19) -0.05700(16) 0.08931(7) 0.0514(4) Uani 1 1 d
C25 C -0.10246(17) 0.05391(15) 0.11807(6) 0.0443(3) Uani 1 1 d
C8 C -0.25145(17) 0.40608(17) 0.12452(6) 0.0475(3) Uani 1 1 d
C9 C -0.3392(2) 0.5158(2) 0.13718(7) 0.0568(4) Uani 1 1 d
C10 C -0.2810(2) 0.62497(19) 0.16576(7) 0.0574(4) Uani 1 1 d
C13 C 0.0717(3) 0.73275(19) 0.23233(7) 0.0638(5) Uani 1 1 d
C14 C 0.1666(2) 0.61915(17) 0.22204(6) 0.0521(4) Uani 1 1 d
C1 C 0.3109(2) 0.6102(2) 0.24311(7) 0.0664(5) Uani 1 1 d
C2 C 0.3980(2) 0.5010(2) 0.23182(7) 0.0664(5) Uani 1 1 d
C3 C 0.34531(19) 0.3961(2) 0.19850(6) 0.0527(4) Uani 1 1 d
C18 C 0.24204(19) 0.05609(17) 0.16047(7) 0.0505(4) Uani 1 1 d
C19 C 0.3394(2) -0.05008(19) 0.15163(8) 0.0595(4) Uani 1 1 d
C20 C 0.4413(2) -0.0353(2) 0.11367(8) 0.0613(4) Uani 1 1 d
C21 C 0.44589(19) 0.08280(19) 0.08386(7) 0.0550(4) Uani 1 1 d
H25 H -0.084(2) 0.0455(19) 0.1567(8) 0.054(5) Uiso 1 1 d
H27 H -0.221(2) -0.122(2) 0.0149(8) 0.058(5) Uiso 1 1 d
H28 H -0.186(2) 0.086(2) -0.0266(9) 0.063(6) Uiso 1 1 d
H26 H -0.177(2) -0.139(2) 0.1072(9) 0.067(6) Uiso 1 1 d
H8 H -0.291(2) 0.329(2) 0.1051(8) 0.055(5) Uiso 1 1 d
H9 H -0.442(3) 0.514(2) 0.1278(9) 0.073(6) Uiso 1 1 d
H10 H -0.344(2) 0.699(2) 0.1768(9) 0.073(6) Uiso 1 1 d
H3 H 0.405(2) 0.323(2) 0.1921(8) 0.057(5) Uiso 1 1 d
H1 H 0.351(3) 0.685(3) 0.2657(10) 0.086(7) Uiso 1 1 d
H2 H 0.493(3) 0.493(3) 0.2450(10) 0.086(7) Uiso 1 1 d
H12 H -0.129(2) 0.816(2) 0.2214(9) 0.073(6) Uiso 1 1 d
H13 H 0.113(2) 0.805(2) 0.2541(10) 0.075(6) Uiso 1 1 d
H19 H 0.335(2) -0.130(2) 0.1726(9) 0.067(6) Uiso 1 1 d
H18 H 0.170(2) 0.047(2) 0.1878(8) 0.056(5) Uiso 1 1 d
H20 H 0.512(2) -0.105(2) 0.1096(9) 0.069(6) Uiso 1 1 d
H21 H 0.520(2) 0.089(2) 0.0578(9) 0.067(6) Uiso 1 1 d
H23A H 0.448(3) 0.223(3) -0.0156(11) 0.090(8) Uiso 1 1 d
H23B H 0.447(3) 0.386(3) -0.0223(11) 0.088(8) Uiso 1 1 d
H23C H 0.576(3) 0.315(3) 0.0197(12) 0.105(9) Uiso 1 1 d
H30A H -0.108(3) 0.411(3) -0.0761(10) 0.084(7) Uiso 1 1 d
H30B H -0.072(4) 0.261(3) -0.0750(13) 0.119(10) Uiso 1 1 d
H30C H -0.239(4) 0.304(3) -0.0650(12) 0.114(10) Uiso 1 1 d

loop_
_atom_site_aniso_label
_atom_site_aniso_U_11
_atom_site_aniso_U_22
_atom_site_aniso_U_33
_atom_site_aniso_U_23
_atom_site_aniso_U_13
_atom_site_aniso_U_12
S1 0.0700(3) 0.0510(2) 0.0531(2) 0.00425(17) 0.0190(2) -0.00224(19)
S2 0.1103(4) 0.0575(3) 0.0422(2) 0.01378(18) -0.0134(2) -0.0368(3)
C23 0.0711(13) 0.0825(14) 0.0533(10) -0.0026(10) 0.0197(9) -0.0186(11)
C22 0.0403(7) 0.0470(7) 0.0398(7) -0.0038(6) 0.0007(5) -0.0027(6)
C17 0.0376(7) 0.0437(7) 0.0364(6) -0.0018(5) -0.0023(5) -0.0012(5)
C5 0.0407(7) 0.0387(6) 0.0294(5) -0.0002(5) 0.0023(5) -0.0040(5)
C4 0.0445(7) 0.0463(7) 0.0272(5) -0.0013(5) 0.0022(5) -0.0101(6)
C15 0.0549(8) 0.0409(7) 0.0244(5) -0.0015(5) 0.0076(5) -0.0120(6)
C16 0.0531(8) 0.0359(6) 0.0271(5) 0.0017(4) 0.0105(5) -0.0037(5)
C11 0.0701(10) 0.0406(7) 0.0367(7) 0.0002(5) 0.0189(7) 0.0003(7)
C12 0.0921(14) 0.0449(8) 0.0466(8) -0.0096(7) 0.0233(9) -0.0013(8)
C7 0.0434(7) 0.0377(6) 0.0305(6) 0.0024(5) 0.0050(5) -0.0021(5)
C6 0.0414(7) 0.0347(6) 0.0288(5) 0.0003(4) 0.0021(5) -0.0044(5)
C24 0.0365(6) 0.0354(6) 0.0357(6) -0.0014(5) 0.0013(5) -0.0034(5)
C29 0.0430(7) 0.0405(7) 0.0360(6) -0.0004(5) 0.0006(5) -0.0080(5)
C30 0.0955(16) 0.0706(13) 0.0381(8) 0.0083(8) 0.0071(9) 0.0129(11)
C28 0.0500(8) 0.0511(8) 0.0412(7) -0.0088(6) 0.0000(6) -0.0104(6)
C27 0.0477(8) 0.0417(7) 0.0632(9) -0.0125(7) 0.0007(7) -0.0091(6)
C26 0.0518(9) 0.0352(7) 0.0672(10) 0.0042(7) 0.0017(7) -0.0076(6)
C25 0.0478(8) 0.0406(7) 0.0444(7) 0.0055(6) 0.0005(6) -0.0052(6)
C8 0.0449(8) 0.0512(8) 0.0465(8) -0.0003(6) 0.0036(6) 0.0001(6)
C9 0.0488(9) 0.0635(10) 0.0589(10) 0.0051(8) 0.0102(7) 0.0098(8)
C10 0.0641(10) 0.0529(9) 0.0572(9) 0.0029(7) 0.0215(8) 0.0142(8)
C13 0.1030(16) 0.0492(9) 0.0407(8) -0.0167(7) 0.0175(9) -0.0167(9)
C14 0.0735(11) 0.0526(8) 0.0311(6) -0.0086(6) 0.0094(6) -0.0203(8)
C1 0.0798(13) 0.0765(12) 0.0427(8) -0.0181(8) 0.0019(8) -0.0318(10)
C2 0.0561(10) 0.0955(15) 0.0466(9) -0.0090(9) -0.0079(8) -0.0253(10)
C3 0.0474(8) 0.0693(11) 0.0411(7) -0.0046(7) -0.0016(6) -0.0112(8)
C18 0.0499(8) 0.0525(9) 0.0488(8) 0.0079(7) 0.0008(7) 0.0013(7)
C19 0.0628(10) 0.0504(9) 0.0642(10) 0.0098(8) -0.0080(8) 0.0081(8)
C20 0.0574(10) 0.0588(10) 0.0669(11) -0.0044(8) -0.0040(8) 0.0174(8)
C21 0.0476(9) 0.0623(10) 0.0553(9) -0.0055(8) 0.0061(7) 0.0067(7)

loop_
_atom_type_symbol
_atom_type_description
_atom_type_scat_dispersion_real
_atom_type_scat_dispersion_imag
_atom_type_scat_source
C C 0.0033 0.0016 'International Tables Vol C Tables 4.2.6.8 and 6.1.1.4'
H H 0.0000 0.0000 'International Tables Vol C Tables 4.2.6.8 and 6.1.1.4'
S S 0.1246 0.1234 'International Tables Vol C Tables 4.2.6.8 and 6.1.1.4'

loop_
_geom_angle_atom_site_label_1
_geom_angle_atom_site_label_2
_geom_angle_atom_site_label_3
_geom_angle
C22 S1 C23 104.31(10)
C29 S2 C30 105.01(9)
S1 C23 H23A 110.8(15)
S1 C23 H23B 102.6(15)
H23A C23 H23B 106(2)
S1 C23 H23C 110.5(16)
H23A C23 H23C 113(2)
H23B C23 H23C 113(2)
C21 C22 C17 119.37(14)
C21 C22 S1 123.31(12)
C17 C22 S1 117.32(11)
C18 C17 C22 118.63(14)
C18 C17 C5 119.69(13)
C22 C17 C5 121.56(12)
C6 C5 C4 120.27(12)
C6 C5 C17 122.54(12)
C4 C5 C17 117.15(12)
C3 C4 C15 118.74(13)
C3 C4 C5 121.89(14)
C15 C4 C5 119.34(12)
C4 C15 C16 120.34(12)
C4 C15 C14 120.09(14)
C16 C15 C14 119.55(14)
C15 C16 C7 119.87(13)
C15 C16 C11 120.18(13)
C7 C16 C11 119.93(14)
C10 C11 C16 119.41(15)
C10 C11 C12 122.04(16)
C16 C11 C12 118.56(17)
C13 C12 C11 121.29(17)
C13 C12 H12 119.2(13)
C11 C12 H12 119.5(13)
C8 C7 C16 118.23(13)
C8 C7 C6 122.21(13)
C16 C7 C6 119.56(12)
C5 C6 C7 120.50(12)
C5 C6 C24 121.27(12)
C7 C6 C24 118.20(11)
C25 C24 C29 118.77(12)
C25 C24 C6 119.28(12)
C29 C24 C6 121.94(12)
C28 C29 C24 119.25(13)
C28 C29 S2 123.28(11)
C24 C29 S2 117.46(10)
S2 C30 H30A 107.0(15)
S2 C30 H30B 112.1(19)
H30A C30 H30B 105(2)
S2 C30 H30C 112.9(17)
H30A C30 H30C 110(2)
H30B C30 H30C 109(2)
C27 C28 C29 120.57(14)
C27 C28 H28 120.1(13)
C29 C28 H28 119.4(13)
C26 C27 C28 120.50(14)
C26 C27 H27 120.4(12)
C28 C27 H27 119.1(12)
C27 C26 C25 119.55(14)
C27 C26 H26 121.1(13)
C25 C26 H26 119.4(13)
C26 C25 C24 121.25(14)
C26 C25 H25 119.4(11)
C24 C25 H25 119.4(11)
C9 C8 C7 121.11(16)
C9 C8 H8 121.5(12)
C7 C8 H8 117.4(12)
C10 C9 C8 120.89(17)
C10 C9 H9 119.1(14)
C8 C9 H9 119.9(14)
C9 C10 C11 120.39(16)
C9 C10 H10 121.0(13)
C11 C10 H10 118.4(13)
C12 C13 C14 121.83(16)
C12 C13 H13 121.0(14)
C14 C13 H13 117.1(14)
C1 C14 C15 118.84(17)
C1 C14 C13 122.71(16)
C15 C14 C13 118.45(17)
C2 C1 C14 120.85(16)
C2 C1 H1 120.2(15)
C14 C1 H1 119.0(15)
C1 C2 C3 121.16(18)
C1 C2 H2 122.4(16)
C3 C2 H2 116.5(16)
C2 C3 C4 120.27(19)
C2 C3 H3 119.7(13)
C4 C3 H3 119.9(13)
C17 C18 C19 121.46(16)
C17 C18 H18 118.5(11)
C19 C18 H18 120.1(11)
C20 C19 C18 119.35(17)
C20 C19 H19 121.7(13)
C18 C19 H19 118.9(13)
C19 C20 C21 120.59(17)
C19 C20 H20 118.9(14)
C21 C20 H20 120.4(14)
C20 C21 C22 120.56(16)
C20 C21 H21 117.6(13)
C22 C21 H21 121.9(13)

loop_
_geom_bond_atom_site_label_1
_geom_bond_atom_site_label_2
_geom_bond_distance
S1 C22 1.7594(16)
S1 C23 1.793(2)
S2 C29 1.7550(15)
S2 C30 1.770(2)
C23 H23A 1.00(3)
C23 H23B 1.00(3)
C23 H23C 1.02(3)
C22 C21 1.398(2)
C22 C17 1.409(2)
C17 C18 1.391(2)
C17 C5 1.5001(19)
C5 C6 1.3686(19)
C5 C4 1.4574(18)
C4 C3 1.397(2)
C4 C15 1.417(2)
C15 C16 1.418(2)
C15 C14 1.4288(19)
C16 C7 1.4190(18)
C16 C11 1.428(2)
C11 C10 1.393(3)
C11 C12 1.436(2)
C12 C13 1.335(3)
C12 H12 0.98(2)
C7 C8 1.404(2)
C7 C6 1.4524(19)
C6 C24 1.4995(17)
C24 C25 1.3905(19)
C24 C29 1.4070(18)
C29 C28 1.3969(19)
C30 H30A 0.95(3)
C30 H30B 0.95(3)
C30 H30C 1.03(3)
C28 C27 1.381(2)
C28 H28 0.94(2)
C27 C26 1.374(3)
C27 H27 0.96(2)
C26 C25 1.388(2)
C26 H26 0.94(2)
C25 H25 0.98(2)
C8 C9 1.386(2)
C8 H8 0.96(2)
C9 C10 1.380(3)
C9 H9 0.95(2)
C10 H10 0.98(2)
C13 C14 1.440(3)
C13 H13 0.96(2)
C14 C1 1.390(3)
C1 C2 1.370(3)
C1 H1 0.98(3)
C2 C3 1.396(3)
C2 H2 0.91(3)
C3 H3 0.91(2)
C18 C19 1.391(2)
C18 H18 0.982(19)
C19 C20 1.376(3)
C19 H19 0.94(2)
C20 C21 1.382(3)
C20 H20 0.95(2)
C21 H21 0.97(2)

loop_
_geom_torsion_atom_site_label_1
_geom_torsion_atom_site_label_2
_geom_torsion_atom_site_label_3
_geom_torsion_atom_site_label_4
_geom_torsion
C23 S1 C22 C21 6.56(17)
C23 S1 C22 C17 -173.21(13)
C21 C22 C17 C18 -0.7(2)
S1 C22 C17 C18 179.11(11)
C21 C22 C17 C5 175.24(14)
S1 C22 C17 C5 -4.99(17)
C18 C17 C5 C6 -81.23(17)
C22 C17 C5 C6 102.92(16)
C18 C17 C5 C4 96.60(16)
C22 C17 C5 C4 -79.26(16)
C6 C5 C4 C3 175.12(13)
C17 C5 C4 C3 -2.75(19)
C6 C5 C4 C15 -2.96(19)
C17 C5 C4 C15 179.16(11)
C3 C4 C15 C16 -176.45(13)
C5 C4 C15 C16 1.69(18)
C3 C4 C15 C14 1.85(19)
C5 C4 C15 C14 180.00(12)
C4 C15 C16 C7 1.41(18)
C14 C15 C16 C7 -176.90(12)
C4 C15 C16 C11 179.79(12)
C14 C15 C16 C11 1.48(18)
C15 C16 C11 C10 -177.46(13)
C7 C16 C11 C10 0.9(2)
C15 C16 C11 C12 1.94(19)
C7 C16 C11 C12 -179.68(13)
C10 C11 C12 C13 176.16(16)
C16 C11 C12 C13 -3.2(2)
C15 C16 C7 C8 175.96(12)
C11 C16 C7 C8 -2.42(18)
C15 C16 C7 C6 -3.29(18)
C11 C16 C7 C6 178.32(12)
C4 C5 C6 C7 1.08(18)
C17 C5 C6 C7 178.84(11)
C4 C5 C6 C24 -176.94(11)
C17 C5 C6 C24 0.82(19)
C8 C7 C6 C5 -177.18(13)
C16 C7 C6 C5 2.05(18)
C8 C7 C6 C24 0.90(18)
C16 C7 C6 C24 -179.88(11)
C5 C6 C24 C25 74.80(17)
C7 C6 C24 C25 -103.26(15)
C5 C6 C24 C29 -106.12(16)
C7 C6 C24 C29 75.82(16)
C25 C24 C29 C28 -3.3(2)
C6 C24 C29 C28 177.66(13)
C25 C24 C29 S2 176.24(11)
C6 C24 C29 S2 -2.84(18)
C30 S2 C29 C28 -0.99(17)
C30 S2 C29 C24 179.54(14)
C24 C29 C28 C27 0.4(2)
S2 C29 C28 C27 -179.06(13)
C29 C28 C27 C26 2.3(3)
C28 C27 C26 C25 -2.1(3)
C27 C26 C25 C24 -0.8(3)
C29 C24 C25 C26 3.5(2)
C6 C24 C25 C26 -177.38(14)
C16 C7 C8 C9 2.5(2)
C6 C7 C8 C9 -178.31(14)
C7 C8 C9 C10 -1.0(3)
C8 C9 C10 C11 -0.6(3)
C16 C11 C10 C9 0.6(2)
C12 C11 C10 C9 -178.74(16)
C11 C12 C13 C14 1.0(3)
C4 C15 C14 C1 -2.5(2)
C16 C15 C14 C1 175.83(14)
C4 C15 C14 C13 178.00(13)
C16 C15 C14 C13 -3.7(2)
C12 C13 C14 C1 -176.98(17)
C12 C13 C14 C15 2.5(2)
C15 C14 C1 C2 1.3(3)
C13 C14 C1 C2 -179.23(17)
C14 C1 C2 C3 0.6(3)
C1 C2 C3 C4 -1.2(3)
C15 C4 C3 C2 0.0(2)
C5 C4 C3 C2 -178.11(15)
C22 C17 C18 C19 -1.2(2)
C5 C17 C18 C19 -177.21(15)
C17 C18 C19 C20 2.1(3)
C18 C19 C20 C21 -1.1(3)
C19 C20 C21 C22 -0.8(3)
C17 C22 C21 C20 1.7(2)
S1 C22 C21 C20 -178.08(14)
